data_2222878
loop_
_publ_author_name
'Jasinski, Jerry P.'
'Butcher, Ray J.'
'Veena, K.'
'Narayana, B.'
'Yathirajan, H. S.'

_publ_section_title
;
 A second polymorph of
 (2<i>E</i>)-1-(4-fluorophenyl)-3-(3,4,5-trimethoxyphenyl)prop-2-en-1-one
;
_journal_coeditor_code SJ2632
_journal_issue 8
_journal_name_full 'Acta Crystallographica Section E'
_journal_page_first o1965
_journal_page_last o1966
_journal_paper_doi 10.1107/S1600536809028517
_journal_volume 65
_journal_year 2009
_chemical_formula_iupac 'C18 H17 F O4'
_chemical_formula_moiety 'C18 H17 F O4'
_chemical_formula_sum 'C18 H17 F O4'
_chemical_formula_weight 316.32
_chemical_name_systematic
;
(2<i>E</i>)-1-(4-fluorophenyl)-3-(3,4,5-trimethoxyphenyl)prop-2-en-1-one
;
_space_group_IT_number 14
_symmetry_cell_setting monoclinic
_symmetry_space_group_name_Hall '-P 2ybc'
_symmetry_space_group_name_H-M 'P 1 21/c 1'
_atom_sites_solution_hydrogens geom
_atom_sites_solution_primary direct
_atom_sites_solution_secondary difmap
_cell_angle_alpha 90.00
_cell_angle_beta 98.3217(12)
_cell_angle_gamma 90.00
_cell_formula_units_Z 4
_cell_length_a 12.4250(2)
_cell_length_b 8.62800(10)
_cell_length_c 14.9038(2)
_cell_measurement_reflns_used 4493
_cell_measurement_temperature 295(2)
_cell_measurement_theta_max 77.2678
_cell_measurement_theta_min 4.3281
_cell_volume 1580.91(4)
_computing_cell_refinement '<i>CrysAlis RED</i> (Oxford Diffraction, 2007)'
_computing_data_collection '<i>CrysAlis Pro</i> (Oxford Diffraction, 2007)'
_computing_data_reduction '<i>CrysAlis RED</i> (Oxford Diffraction, 2007)'
_computing_molecular_graphics '<i>SHELXTL</i> (Sheldrick, 2008)'
_computing_publication_material '<i>SHELXTL</i> (Sheldrick, 2008)'
_computing_structure_refinement '<i>SHELXL97</i> (Sheldrick, 2008)'
_computing_structure_solution '<i>SHELXS97</i> (Sheldrick, 2008)'
_diffrn_ambient_temperature 295(2)
_diffrn_detector_area_resol_mean 10.5081
_diffrn_measured_fraction_theta_full 0.984
_diffrn_measured_fraction_theta_max 0.955
_diffrn_measurement_device_type 'Oxford Diffraction Gemini R'
_diffrn_measurement_method '\f and \w'
_diffrn_radiation_monochromator graphite
_diffrn_radiation_source 'fine-focus sealed tube'
_diffrn_radiation_type CuK\a
_diffrn_radiation_wavelength 1.54184
_diffrn_reflns_av_R_equivalents 0.0181
_diffrn_reflns_av_sigmaI/netI 0.0158
_diffrn_reflns_limit_h_max 15
_diffrn_reflns_limit_h_min -14
_diffrn_reflns_limit_k_max 9
_diffrn_reflns_limit_k_min -10
_diffrn_reflns_limit_l_max 18
_diffrn_reflns_limit_l_min -18
_diffrn_reflns_number 8137
_diffrn_reflns_theta_full 67.50
_diffrn_reflns_theta_max 77.89
_diffrn_reflns_theta_min 5.94
_diffrn_standards_number 0
_exptl_absorpt_coefficient_mu 0.846
_exptl_absorpt_correction_T_max 0.830
_exptl_absorpt_correction_T_min 0.557
_exptl_absorpt_correction_type multi-scan
_exptl_absorpt_process_details '(CrysAlis RED; Oxford Diffraction, 2007)'
_exptl_crystal_colour colorless
_exptl_crystal_density_diffrn 1.329
_exptl_crystal_density_method 'not measured'
_exptl_crystal_description prism
_exptl_crystal_F_000 664
_exptl_crystal_size_max 0.47
_exptl_crystal_size_mid 0.40
_exptl_crystal_size_min 0.22
_refine_diff_density_max 0.126
_refine_diff_density_min -0.176
_refine_ls_extinction_method none
_refine_ls_goodness_of_fit_ref 1.096
_refine_ls_hydrogen_treatment constr
_refine_ls_matrix_type full
_refine_ls_number_parameters 211
_refine_ls_number_reflns 3216
_refine_ls_number_restraints 0
_refine_ls_restrained_S_all 1.096
_refine_ls_R_factor_all 0.0535
_refine_ls_R_factor_gt 0.0402
_refine_ls_shift/su_max_lt 0.001
_refine_ls_shift/su_mean 0.000
_refine_ls_structure_factor_coef Fsqd
_refine_ls_weighting_details 'calc w=1/[\s^2^(Fo^2^)+(0.0683P)^2^+0.1035P] where P=(Fo^2^+2Fc^2^)/3'
_refine_ls_weighting_scheme calc
_refine_ls_wR_factor_gt 0.1171
_refine_ls_wR_factor_ref 0.1260
_reflns_number_gt 2396
_reflns_number_total 3216
_reflns_threshold_expression I>2\s(I)
_cod_data_source_file sj2632.cif
_cod_data_source_block I
_cod_original_sg_symbol_H-M 'P 21/c'
_cod_database_code 2222878
_cod_database_fobs_code 2222878

loop_
_symmetry_equiv_pos_as_xyz
'x, y, z'
'-x, y+1/2, -z+1/2'
'-x, -y, -z'
'x, -y-1/2, z-1/2'

loop_
_atom_site_type_symbol
_atom_site_label
_atom_site_fract_x
_atom_site_fract_y
_atom_site_fract_z
_atom_site_U_iso_or_equiv
_atom_site_adp_type
_atom_site_calc_flag
_atom_site_refinement_flags
_atom_site_occupancy
_atom_site_disorder_assembly
_atom_site_disorder_group
O O4 0.54332(9) 0.78663(17) 0.56646(8) 0.0813(4) Uani d . 1 . .
F F 0.12194(11) 0.38071(16) -0.04098(8) 0.0982(4) Uani d . 1 . .
O O1 0.01131(9) 0.41222(15) 0.35678(8) 0.0737(3) Uani d . 1 . .
O O2 0.33800(9) 0.64264(16) 0.79007(7) 0.0751(3) Uani d . 1 . .
O O3 0.51516(9) 0.76879(15) 0.74012(8) 0.0716(3) Uani d . 1 . .
C C1 0.10184(11) 0.43862(16) 0.22896(11) 0.0576(3) Uani d . 1 . .
C C2 0.16144(13) 0.54012(19) 0.18363(12) 0.0684(4) Uani d . 1 . .
H H2A 0.1980 0.6219 0.2152 0.082 Uiso calc R 1 . .
C C3 0.16769(15) 0.5225(2) 0.09261(12) 0.0745(4) Uani d . 1 . .
H H3A 0.2071 0.5920 0.0625 0.089 Uiso calc R 1 . .
C C4 0.11452(13) 0.4002(2) 0.04776(12) 0.0698(4) Uani d . 1 . .
C C5 0.05441(14) 0.2970(2) 0.08954(14) 0.0765(5) Uani d . 1 . .
H H5A 0.0189 0.2149 0.0574 0.092 Uiso calc R 1 . .
C C6 0.04768(13) 0.31760(19) 0.17996(13) 0.0695(4) Uani d . 1 . .
H H6A 0.0061 0.2493 0.2090 0.083 Uiso calc R 1 . .
C C7 0.09279(11) 0.45582(16) 0.32705(11) 0.0591(3) Uani d . 1 . .
C C8 0.18590(12) 0.52523(19) 0.38636(11) 0.0633(4) Uani d . 1 . .
H H8A 0.2441 0.5643 0.3605 0.076 Uiso calc R 1 . .
C C9 0.18866(11) 0.53327(18) 0.47527(11) 0.0612(4) Uani d . 1 . .
H H9A 0.1275 0.4964 0.4978 0.073 Uiso calc R 1 . .
C C10 0.27643(11) 0.59319(17) 0.54241(10) 0.0572(3) Uani d . 1 . .
C C11 0.26418(11) 0.58419(18) 0.63367(10) 0.0605(4) Uani d . 1 . .
H H11A 0.2019 0.5398 0.6505 0.073 Uiso calc R 1 . .
C C12 0.34453(11) 0.64123(18) 0.69953(10) 0.0587(3) Uani d . 1 . .
C C13 0.43756(12) 0.70811(18) 0.67455(10) 0.0591(3) Uani d . 1 . .
C C14 0.44971(11) 0.71778(19) 0.58304(10) 0.0611(4) Uani d . 1 . .
C C15 0.36992(12) 0.66065(19) 0.51690(10) 0.0611(4) Uani d . 1 . .
H H15A 0.3783 0.6670 0.4560 0.073 Uiso calc R 1 . .
C C16 0.25626(17) 0.5508(3) 0.82150(13) 0.0855(5) Uani d . 1 . .
H H16A 0.1858 0.5875 0.7950 0.128 Uiso calc R 1 . .
H H16B 0.2630 0.5581 0.8863 0.128 Uiso calc R 1 . .
H H16C 0.2647 0.4448 0.8044 0.128 Uiso calc R 1 . .
C C17 0.60831(14) 0.6733(3) 0.75995(13) 0.0836(5) Uani d . 1 . .
H H17A 0.5874 0.5746 0.7817 0.125 Uiso calc R 1 . .
H H17B 0.6597 0.7219 0.8056 0.125 Uiso calc R 1 . .
H H17C 0.6410 0.6586 0.7060 0.125 Uiso calc R 1 . .
C C18 0.56292(15) 0.7943(3) 0.47481(13) 0.0864(6) Uani d . 1 . .
H H18A 0.5608 0.6918 0.4496 0.130 Uiso calc R 1 . .
H H18B 0.6332 0.8392 0.4727 0.130 Uiso calc R 1 . .
H H18C 0.5080 0.8571 0.4403 0.130 Uiso calc R 1 . .

loop_
_atom_site_aniso_label
_atom_site_aniso_U_11
_atom_site_aniso_U_22
_atom_site_aniso_U_33
_atom_site_aniso_U_12
_atom_site_aniso_U_13
_atom_site_aniso_U_23
O4 0.0623(7) 0.1152(10) 0.0677(7) -0.0271(7) 0.0134(5) -0.0012(6)
F 0.1049(8) 0.1062(9) 0.0868(7) -0.0161(7) 0.0246(6) -0.0256(6)
O1 0.0523(6) 0.0813(8) 0.0886(8) -0.0117(5) 0.0137(5) 0.0053(6)
O2 0.0684(7) 0.0970(8) 0.0630(6) -0.0017(6) 0.0201(5) 0.0015(6)
O3 0.0601(6) 0.0861(8) 0.0679(6) -0.0012(5) 0.0075(5) -0.0097(5)
C1 0.0414(6) 0.0491(7) 0.0814(9) -0.0007(6) 0.0063(6) -0.0042(6)
C2 0.0646(9) 0.0594(9) 0.0810(10) -0.0177(7) 0.0099(7) -0.0098(7)
C3 0.0732(10) 0.0666(10) 0.0854(11) -0.0157(8) 0.0173(8) -0.0035(8)
C4 0.0600(8) 0.0715(10) 0.0785(10) -0.0014(7) 0.0121(7) -0.0144(8)
C5 0.0625(9) 0.0657(10) 0.1020(13) -0.0142(8) 0.0148(8) -0.0260(9)
C6 0.0559(8) 0.0569(8) 0.0981(12) -0.0121(7) 0.0188(8) -0.0114(8)
C7 0.0456(7) 0.0498(7) 0.0817(9) 0.0004(6) 0.0092(6) 0.0014(6)
C8 0.0479(7) 0.0645(9) 0.0787(10) -0.0036(6) 0.0135(6) -0.0061(7)
C9 0.0474(7) 0.0602(8) 0.0763(9) 0.0007(6) 0.0098(6) 0.0070(7)
C10 0.0474(7) 0.0563(8) 0.0683(8) 0.0046(6) 0.0094(6) 0.0031(6)
C11 0.0493(7) 0.0617(8) 0.0728(9) 0.0039(6) 0.0167(6) 0.0076(7)
C12 0.0522(7) 0.0622(8) 0.0633(8) 0.0106(6) 0.0137(6) 0.0038(6)
C13 0.0511(7) 0.0624(8) 0.0645(8) 0.0053(6) 0.0103(6) -0.0023(6)
C14 0.0486(7) 0.0690(9) 0.0670(9) -0.0016(6) 0.0128(6) 0.0014(7)
C15 0.0527(7) 0.0716(9) 0.0600(8) 0.0002(7) 0.0113(6) 0.0022(7)
C16 0.0891(12) 0.0958(13) 0.0777(11) -0.0033(10) 0.0325(9) 0.0095(9)
C17 0.0593(9) 0.1147(15) 0.0747(11) 0.0075(10) 0.0026(8) -0.0003(10)
C18 0.0681(10) 0.1196(16) 0.0749(11) -0.0239(11) 0.0224(8) 0.0043(10)

loop_
_atom_type_symbol
_atom_type_description
_atom_type_scat_dispersion_real
_atom_type_scat_dispersion_imag
_atom_type_scat_source
C C 0.0181 0.0091 'International Tables Vol C Tables 4.2.6.8 and 6.1.1.4'
H H 0.0000 0.0000 'International Tables Vol C Tables 4.2.6.8 and 6.1.1.4'
O O 0.0492 0.0322 'International Tables Vol C Tables 4.2.6.8 and 6.1.1.4'
F F 0.0727 0.0534 'International Tables Vol C Tables 4.2.6.8 and 6.1.1.4'

loop_
_geom_angle_atom_site_label_1
_geom_angle_atom_site_label_2
_geom_angle_atom_site_label_3
_geom_angle_site_symmetry_1
_geom_angle_site_symmetry_3
_geom_angle
_geom_angle_publ_flag
C14 O4 C18 . . 117.66(13) ?
C12 O2 C16 . . 117.99(14) ?
C13 O3 C17 . . 113.25(13) ?
C2 C1 C6 . . 118.10(15) ?
C2 C1 C7 . . 122.51(13) ?
C6 C1 C7 . . 119.38(13) ?
C3 C2 C1 . . 121.37(15) ?
C3 C2 H2A . . 119.3 ?
C1 C2 H2A . . 119.3 ?
C4 C3 C2 . . 118.33(16) ?
C4 C3 H3A . . 120.8 ?
C2 C3 H3A . . 120.8 ?
F C4 C3 . . 118.60(16) ?
F C4 C5 . . 118.96(15) ?
C3 C4 C5 . . 122.45(16) ?
C4 C5 C6 . . 118.50(15) ?
C4 C5 H5A . . 120.8 ?
C6 C5 H5A . . 120.8 ?
C5 C6 C1 . . 121.24(15) ?
C5 C6 H6A . . 119.4 ?
C1 C6 H6A . . 119.4 ?
O1 C7 C8 . . 121.74(15) ?
O1 C7 C1 . . 120.62(13) ?
C8 C7 C1 . . 117.64(12) ?
C9 C8 C7 . . 121.69(14) ?
C9 C8 H8A . . 119.2 ?
C7 C8 H8A . . 119.2 ?
C8 C9 C10 . . 127.76(14) ?
C8 C9 H9A . . 116.1 ?
C10 C9 H9A . . 116.1 ?
C11 C10 C15 . . 120.04(13) ?
C11 C10 C9 . . 118.17(13) ?
C15 C10 C9 . . 121.77(13) ?
C12 C11 C10 . . 120.19(13) ?
C12 C11 H11A . . 119.9 ?
C10 C11 H11A . . 119.9 ?
O2 C12 C11 . . 124.36(13) ?
O2 C12 C13 . . 115.61(13) ?
C11 C12 C13 . . 119.98(13) ?
O3 C13 C12 . . 119.54(13) ?
O3 C13 C14 . . 120.55(13) ?
C12 C13 C14 . . 119.88(14) ?
O4 C14 C15 . . 124.71(14) ?
O4 C14 C13 . . 114.82(13) ?
C15 C14 C13 . . 120.47(13) ?
C14 C15 C10 . . 119.45(14) ?
C14 C15 H15A . . 120.3 ?
C10 C15 H15A . . 120.3 ?
O2 C16 H16A . . 109.5 ?
O2 C16 H16B . . 109.5 ?
H16A C16 H16B . . 109.5 ?
O2 C16 H16C . . 109.5 ?
H16A C16 H16C . . 109.5 ?
H16B C16 H16C . . 109.5 ?
O3 C17 H17A . . 109.5 ?
O3 C17 H17B . . 109.5 ?
H17A C17 H17B . . 109.5 ?
O3 C17 H17C . . 109.5 ?
H17A C17 H17C . . 109.5 ?
H17B C17 H17C . . 109.5 ?
O4 C18 H18A . . 109.5 ?
O4 C18 H18B . . 109.5 ?
H18A C18 H18B . . 109.5 ?
O4 C18 H18C . . 109.5 ?
H18A C18 H18C . . 109.5 ?
H18B C18 H18C . . 109.5 ?

loop_
_geom_bond_atom_site_label_1
_geom_bond_atom_site_label_2
_geom_bond_site_symmetry_2
_geom_bond_distance
_geom_bond_publ_flag
O4 C14 . 1.3602(18) ?
O4 C18 . 1.423(2) ?
F C4 . 1.350(2) ?
O1 C7 . 1.2218(18) ?
O2 C12 . 1.3635(18) ?
O2 C16 . 1.420(2) ?
O3 C13 . 1.3734(19) ?
O3 C17 . 1.417(2) ?
C1 C2 . 1.384(2) ?
C1 C6 . 1.391(2) ?
C1 C7 . 1.490(2) ?
C2 C3 . 1.378(2) ?
C2 H2A . 0.9300 ?
C3 C4 . 1.367(2) ?
C3 H3A . 0.9300 ?
C4 C5 . 1.368(3) ?
C5 C6 . 1.374(3) ?
C5 H5A . 0.9300 ?
C6 H6A . 0.9300 ?
C7 C8 . 1.477(2) ?
C8 C9 . 1.322(2) ?
C8 H8A . 0.9300 ?
C9 C10 . 1.463(2) ?
C9 H9A . 0.9300 ?
C10 C11 . 1.393(2) ?
C10 C15 . 1.400(2) ?
C11 C12 . 1.385(2) ?
C11 H11A . 0.9300 ?
C12 C13 . 1.390(2) ?
C13 C14 . 1.396(2) ?
C14 C15 . 1.384(2) ?
C15 H15A . 0.9300 ?
C16 H16A . 0.9600 ?
C16 H16B . 0.9600 ?
C16 H16C . 0.9600 ?
C17 H17A . 0.9600 ?
C17 H17B . 0.9600 ?
C17 H17C . 0.9600 ?
C18 H18A . 0.9600 ?
C18 H18B . 0.9600 ?
C18 H18C . 0.9600 ?

loop_
_geom_hbond_atom_site_label_D
_geom_hbond_atom_site_label_H
_geom_hbond_atom_site_label_A
_geom_hbond_site_symmetry_A
_geom_hbond_distance_DH
_geom_hbond_distance_HA
_geom_hbond_distance_DA
_geom_hbond_angle_DHA
C3 H3A Cg2 4_575 0.93 2.91 3.6571(19) 138.0

loop_
_geom_torsion_atom_site_label_1
_geom_torsion_atom_site_label_2
_geom_torsion_atom_site_label_3
_geom_torsion_atom_site_label_4
_geom_torsion_site_symmetry_1
_geom_torsion_site_symmetry_2
_geom_torsion_site_symmetry_3
_geom_torsion_site_symmetry_4
_geom_torsion
_geom_torsion_publ_flag
C6 C1 C2 C3 . . . . -0.2(2) ?
C7 C1 C2 C3 . . . . -179.40(14) ?
C1 C2 C3 C4 . . . . -0.9(3) ?
C2 C3 C4 F . . . . -178.84(16) ?
C2 C3 C4 C5 . . . . 1.0(3) ?
F C4 C5 C6 . . . . 179.78(15) ?
C3 C4 C5 C6 . . . . -0.1(3) ?
C4 C5 C6 C1 . . . . -1.0(3) ?
C2 C1 C6 C5 . . . . 1.2(2) ?
C7 C1 C6 C5 . . . . -179.61(15) ?
C2 C1 C7 O1 . . . . 149.90(16) ?
C6 C1 C7 O1 . . . . -29.3(2) ?
C2 C1 C7 C8 . . . . -30.8(2) ?
C6 C1 C7 C8 . . . . 150.00(14) ?
O1 C7 C8 C9 . . . . 4.9(2) ?
C1 C7 C8 C9 . . . . -174.35(14) ?
C7 C8 C9 C10 . . . . 177.60(14) ?
C8 C9 C10 C11 . . . . -177.15(15) ?
C8 C9 C10 C15 . . . . 4.0(2) ?
C15 C10 C11 C12 . . . . -0.3(2) ?
C9 C10 C11 C12 . . . . -179.18(14) ?
C16 O2 C12 C11 . . . . 14.4(2) ?
C16 O2 C12 C13 . . . . -168.15(15) ?
C10 C11 C12 O2 . . . . 177.51(14) ?
C10 C11 C12 C13 . . . . 0.2(2) ?
C17 O3 C13 C12 . . . . 104.04(17) ?
C17 O3 C13 C14 . . . . -78.13(19) ?
O2 C12 C13 O3 . . . . 0.4(2) ?
C11 C12 C13 O3 . . . . 177.92(13) ?
O2 C12 C13 C14 . . . . -177.47(13) ?
C11 C12 C13 C14 . . . . 0.1(2) ?
C18 O4 C14 C15 . . . . -2.9(3) ?
C18 O4 C14 C13 . . . . 177.40(16) ?
O3 C13 C14 O4 . . . . 1.6(2) ?
C12 C13 C14 O4 . . . . 179.41(14) ?
O3 C13 C14 C15 . . . . -178.09(15) ?
C12 C13 C14 C15 . . . . -0.3(2) ?
O4 C14 C15 C10 . . . . -179.47(15) ?
C13 C14 C15 C10 . . . . 0.2(2) ?
C11 C10 C15 C14 . . . . 0.1(2) ?
C9 C10 C15 C14 . . . . 178.96(14) ?

loop_
_cod_related_entry_id
_cod_related_entry_database
_cod_related_entry_code
1 ChemSpider 4503169
